data_1531336
loop_
_publ_author_name
'Hartung, A.'
'Verscharen, W.'
'Binder, F.'
'Babel, D.'

_publ_section_title
;
 Die pseudohexagonale Wolframbronzestruktur der monoklinen Phase Cs0.4
 Zn0.4 Fe1.6 F6 und verwandter Caesium-Uebergangsmetallfluoride
;
_journal_name_full 'Zeitschrift fuer Anorganische und Allgemeine Chemie'
_journal_page_first 106
_journal_page_last 116
_journal_volume 456
_journal_year 1979
_chemical_formula_sum 'Cs0.4 F6 Fe1.6 Zn0.4'
_chemical_name_systematic 'Cs0.4 Zn0.4 Fe1.6 F6'
_space_group_IT_number 4
_symmetry_space_group_name_Hall 'P 2yb'
_symmetry_space_group_name_H-M 'P 1 21 1'
_cell_angle_alpha 90
_cell_angle_beta 120
_cell_angle_gamma 90
_cell_formula_units_Z 3
_cell_length_a 7.474
_cell_length_b 7.636
_cell_length_c 7.461
_cell_volume 368.762
_citation_journal_id_ASTM ZAACAB
_cod_data_source_file Hartung_ZAACAB_1979_860.cif
_cod_data_source_block Cs0.4F6Fe1.6Zn0.4
_cod_original_cell_volume 368.7625
_cod_database_code 1531336

loop_
_symmetry_equiv_pos_as_xyz
x,y,z
-x,y+1/2,-z

loop_
_atom_site_label
_atom_site_type_symbol
_atom_site_fract_x
_atom_site_fract_y
_atom_site_fract_z
_atom_site_occupancy
_atom_site_U_iso_or_equiv
Fe3 Fe+3 0.5001 -0.0009 0.4998 0.8 0.0
F9 F-1 0.4467 0.2474 0.4547 1 0.0
Fe1 Fe+3 0.5 0.0016 0.0005 0.8 0.0
F4 F-1 0.2067 -0.0307 0.4123 1 0.0
F3 F-1 0.2158 0.5408 0.4317 1 0.0
F6 F-1 0.2075 0.0428 0.7899 1 0.0
F5 F-1 0.2081 0.4851 0.7955 1 0.0
F7 F-1 0.526 0.2515 0.0496 1 0.0
Cs1 Cs+1 0.0084 0.25 0.0169 0.6 0.0
Fe2 Fe+3 -0.0003 0.0004 0.4999 0.8 0.0
F1 F-1 0.4253 0.5325 0.2109 1 0.0
Zn3 Zn+2 0.5001 -0.0009 0.4998 0.2 0.0
F2 F-1 0.4035 -0.0245 0.2031 1 0.0
F8 F-1 0.0081 0.2531 0.4554 1 0.0
Zn2 Zn+2 -0.0003 0.0004 0.4999 0.2 0.0
Zn1 Zn+2 0.5 0.0016 0.0005 0.2 0.0
